data_4065639
loop_
_publ_author_name
'Yamamoto, Yoshihiko'
'Yamashita, Ken'
'Nakamura, Mitsutaka'

_publ_section_title
;
 Synthesis of Organometallic Analogues of SpirocyclicC-Arylribosides
;
_journal_issue 6
_journal_name_full Organometallics
_journal_page_first 1472
_journal_paper_doi 10.1021/om100043f
_journal_volume 29
_journal_year 2010
_chemical_formula_sum 'C26 H28 O9 Ru Si'
_chemical_formula_weight 613.64
_space_group_IT_number 76
_symmetry_cell_setting tetragonal
_symmetry_space_group_name_Hall 'P 4w'
_symmetry_space_group_name_H-M 'P 41'
_atom_sites_solution_hydrogens geom
_atom_sites_solution_primary direct
_atom_sites_solution_secondary difmap
_audit_creation_method SHELXL-97
_cell_angle_alpha 90.00
_cell_angle_beta 90.00
_cell_angle_gamma 90.00
_cell_formula_units_Z 4
_cell_length_a 8.3891(3)
_cell_length_b 8.3891(3)
_cell_length_c 39.280(3)
_cell_measurement_reflns_used 8381
_cell_measurement_temperature 153(2)
_cell_measurement_theta_max 28.26
_cell_measurement_theta_min 2.43
_cell_volume 2764.4(3)
_computing_cell_refinement 'Bruker SMART'
_computing_data_collection 'Bruker SMART'
_computing_data_reduction 'Bruker SAINT'
_computing_molecular_graphics 'Bruker SHELXTL'
_computing_publication_material 'Bruker SHELXTL'
_computing_structure_refinement 'SHELXL-97 (Sheldrick, 1997)'
_computing_structure_solution 'SHELXS-97 (Sheldrick, 1990)'
_diffrn_ambient_temperature 153(2)
_diffrn_measured_fraction_theta_full 0.997
_diffrn_measured_fraction_theta_max 0.997
_diffrn_measurement_device_type 'CCD area detector'
_diffrn_measurement_method 'phi and omega scans'
_diffrn_radiation_monochromator graphite
_diffrn_radiation_source 'fine-focus sealed tube'
_diffrn_radiation_type MoK\a
_diffrn_radiation_wavelength 0.71073
_diffrn_reflns_av_R_equivalents 0.0310
_diffrn_reflns_av_sigmaI/netI 0.0394
_diffrn_reflns_limit_h_max 11
_diffrn_reflns_limit_h_min -11
_diffrn_reflns_limit_k_max 11
_diffrn_reflns_limit_k_min -5
_diffrn_reflns_limit_l_max 52
_diffrn_reflns_limit_l_min -52
_diffrn_reflns_number 20073
_diffrn_reflns_theta_full 28.38
_diffrn_reflns_theta_max 28.38
_diffrn_reflns_theta_min 2.07
_exptl_absorpt_coefficient_mu 0.660
_exptl_absorpt_correction_T_max 1.000000
_exptl_absorpt_correction_T_min 0.880090
_exptl_absorpt_correction_type 'empirical (SADABS)'
_exptl_crystal_colour pale
_exptl_crystal_density_diffrn 1.474
_exptl_crystal_density_meas 0
_exptl_crystal_density_method 'not measured'
_exptl_crystal_description block
_exptl_crystal_F_000 1256
_exptl_crystal_size_max 0.60
_exptl_crystal_size_mid 0.10
_exptl_crystal_size_min 0.10
_refine_diff_density_max 0.791
_refine_diff_density_min -1.267
_refine_diff_density_rms 0.085
_refine_ls_abs_structure_details 'Flack H D (1983), Acta Cryst. A39, 876-881'
_refine_ls_abs_structure_Flack 0.00(3)
_refine_ls_extinction_method none
_refine_ls_goodness_of_fit_ref 1.216
_refine_ls_hydrogen_treatment mixed
_refine_ls_matrix_type full
_refine_ls_number_parameters 340
_refine_ls_number_reflns 6798
_refine_ls_number_restraints 1
_refine_ls_restrained_S_all 1.216
_refine_ls_R_factor_all 0.0479
_refine_ls_R_factor_gt 0.0433
_refine_ls_shift/su_max 0.001
_refine_ls_shift/su_mean 0.000
_refine_ls_structure_factor_coef Fsqd
_refine_ls_weighting_details 'calc w=1/[\s^2^(Fo^2^)+(0.0338P)^2^+2.5049P] where P=(Fo^2^+2Fc^2^)/3'
_refine_ls_weighting_scheme calc
_refine_ls_wR_factor_gt 0.0909
_refine_ls_wR_factor_ref 0.0923
_reflns_number_gt 6382
_reflns_number_total 6798
_reflns_threshold_expression >2sigma(I)
_cod_data_source_file om100043f_si_001.cif
_cod_data_source_block 7b
_cod_depositor_comments
;
The following automatic conversions were performed:

'_symmetry_cell_setting' value 'Tetragonal' changed to 'tetragonal'
according to /home/saulius/struct/CIF-dictionaries/cif_core.dic
dictionary named 'cif_core.dic' version 2.4.1 from 2010-06-29.

Automatic conversion script
Id: cif_fix_values 1715 2011-07-08 13:25:40Z adriana 
;
_cod_original_sg_symbol_H-M P4(1)
_cod_database_code 4065639

loop_
_symmetry_equiv_pos_as_xyz
'x, y, z'
'-x, -y, z+1/2'
'-y, x, z+1/4'
'y, -x, z+3/4'

loop_
_atom_site_label
_atom_site_type_symbol
_atom_site_fract_x
_atom_site_fract_y
_atom_site_fract_z
_atom_site_U_iso_or_equiv
_atom_site_adp_type
_atom_site_occupancy
_atom_site_symmetry_multiplicity
_atom_site_calc_flag
_atom_site_refinement_flags
Ru1 Ru 0.70066(3) 0.15433(4) 0.091006(6) 0.01876(7) Uani 1 1 d .
Si1 Si 0.78675(14) 0.49171(15) 0.03258(3) 0.0260(2) Uani 1 1 d .
C1 C 0.7360(5) 0.3074(5) 0.23609(10) 0.0245(8) Uani 1 1 d .
H1A H 0.7081 0.4053 0.2233 0.029 Uiso 1 1 calc R
H1B H 0.6406 0.2381 0.2367 0.029 Uiso 1 1 calc R
C2 C 0.8705(5) 0.2211(5) 0.21778(9) 0.0210(8) Uani 1 1 d .
H2 H 0.8982 0.1217 0.2305 0.025 Uiso 1 1 calc R
C3 C 1.0176(4) 0.3237(5) 0.21407(9) 0.0207(7) Uani 1 1 d .
H3 H 1.0173 0.4157 0.2303 0.025 Uiso 1 1 calc R
C4 C 1.0186(4) 0.3787(5) 0.17666(9) 0.0190(7) Uani 1 1 d .
H4 H 1.0154 0.4975 0.1748 0.023 Uiso 1 1 calc R
C5 C 0.8680(5) 0.3016(4) 0.16146(9) 0.0194(7) Uani 1 1 d .
C6 C 1.2645(5) 0.2842(5) 0.19077(10) 0.0233(8) Uani 1 1 d .
C7 C 1.3495(5) 0.4355(6) 0.20137(12) 0.0336(10) Uani 1 1 d .
H7A H 1.2715 0.5213 0.2043 0.050 Uiso 1 1 calc R
H7B H 1.4265 0.4657 0.1837 0.050 Uiso 1 1 calc R
H7C H 1.4057 0.4173 0.2229 0.050 Uiso 1 1 calc R
C8 C 1.3766(5) 0.1512(6) 0.18155(13) 0.0357(10) Uani 1 1 d .
H8A H 1.4199 0.1036 0.2024 0.054 Uiso 1 1 calc R
H8B H 1.4640 0.1934 0.1677 0.054 Uiso 1 1 calc R
H8C H 1.3188 0.0698 0.1686 0.054 Uiso 1 1 calc R
C9 C 0.8824(4) 0.2564(4) 0.12405(9) 0.0173(7) Uani 1 1 d .
C10 C 0.9649(4) 0.1507(4) 0.10102(8) 0.0170(7) Uani 1 1 d .
C11 C 0.9654(5) 0.2305(5) 0.06746(10) 0.0210(7) Uani 1 1 d .
C12 C 0.8422(5) 0.3592(5) 0.06913(10) 0.0198(8) Uani 1 1 d .
C13 C 0.8121(5) 0.3800(5) 0.10443(11) 0.0195(8) Uani 1 1 d .
C14 C 0.7436(5) 0.5030(5) 0.12884(10) 0.0222(8) Uani 1 1 d .
H14A H 0.8113 0.5995 0.1297 0.027 Uiso 1 1 calc R
H14B H 0.6342 0.5340 0.1221 0.027 Uiso 1 1 calc R
C15 C 1.0570(5) 0.0041(5) 0.11020(10) 0.0219(8) Uani 1 1 d .
C16 C 1.0466(6) -0.0638(5) 0.14263(11) 0.0281(9) Uani 1 1 d .
H16 H 0.9810 -0.0152 0.1594 0.034 Uiso 1 1 calc R
C17 C 1.1308(6) -0.2010(5) 0.15066(13) 0.0364(11) Uani 1 1 d .
H17 H 1.1245 -0.2438 0.1730 0.044 Uiso 1 1 calc R
C18 C 1.2232(6) -0.2755(6) 0.12651(15) 0.0436(12) Uani 1 1 d .
H18 H 1.2770 -0.3720 0.1319 0.052 Uiso 1 1 calc R
C19 C 1.2374(6) -0.2100(6) 0.09472(16) 0.0445(12) Uani 1 1 d .
H19 H 1.3044 -0.2594 0.0783 0.053 Uiso 1 1 calc R
C20 C 1.1542(5) -0.0709(5) 0.08608(12) 0.0346(10) Uani 1 1 d .
H20 H 1.1637 -0.0275 0.0638 0.042 Uiso 1 1 calc R
C21 C 0.9468(7) 0.6433(7) 0.02814(16) 0.0491(13) Uani 1 1 d .
H21A H 1.0466 0.5907 0.0217 0.074 Uiso 1 1 calc R
H21B H 0.9614 0.6988 0.0499 0.074 Uiso 1 1 calc R
H21C H 0.9169 0.7205 0.0105 0.074 Uiso 1 1 calc R
C22 C 0.5927(6) 0.5884(6) 0.04340(12) 0.0365(11) Uani 1 1 d .
H22A H 0.5667 0.6684 0.0261 0.055 Uiso 1 1 calc R
H22B H 0.6010 0.6400 0.0657 0.055 Uiso 1 1 calc R
H22C H 0.5085 0.5074 0.0441 0.055 Uiso 1 1 calc R
C23 C 0.7683(7) 0.3741(7) -0.00706(12) 0.0433(13) Uani 1 1 d .
H23A H 0.8730 0.3318 -0.0134 0.065 Uiso 1 1 calc R
H23B H 0.7280 0.4425 -0.0254 0.065 Uiso 1 1 calc R
H23C H 0.6940 0.2855 -0.0034 0.065 Uiso 1 1 calc R
C24 C 0.6711(5) 0.0371(5) 0.04865(11) 0.0270(9) Uani 1 1 d .
C25 C 0.6452(5) -0.0205(5) 0.12060(11) 0.0269(9) Uani 1 1 d .
C26 C 0.4871(5) 0.2429(5) 0.09266(11) 0.0282(8) Uani 1 1 d .
O1 O 0.7799(4) 0.3487(4) 0.26980(7) 0.0317(7) Uani 1 1 d .
H1 H 0.7812 0.2663 0.2820 0.047 Uiso 1 1 calc R
O2 O 0.8229(3) 0.1799(3) 0.18323(6) 0.0204(5) Uani 1 1 d .
O3 O 1.1598(3) 0.2309(4) 0.21680(7) 0.0278(6) Uani 1 1 d .
O4 O 1.1608(3) 0.3151(4) 0.16252(7) 0.0261(6) Uani 1 1 d .
O5 O 0.7435(3) 0.4214(3) 0.16096(7) 0.0216(5) Uani 1 1 d .
O6 O 1.0415(4) 0.1949(4) 0.04159(7) 0.0302(7) Uani 1 1 d .
O7 O 0.6630(5) -0.0246(4) 0.02320(9) 0.0428(9) Uani 1 1 d .
O8 O 0.6194(4) -0.1217(4) 0.13873(10) 0.0405(8) Uani 1 1 d .
O9 O 0.3654(3) 0.2997(4) 0.09493(8) 0.0357(7) Uani 1 1 d .

loop_
_atom_site_aniso_label
_atom_site_aniso_U_11
_atom_site_aniso_U_22
_atom_site_aniso_U_33
_atom_site_aniso_U_23
_atom_site_aniso_U_13
_atom_site_aniso_U_12
Ru1 0.01963(15) 0.02091(15) 0.01575(11) -0.00288(12) -0.00241(12) 0.00113(13)
Si1 0.0316(6) 0.0297(6) 0.0166(5) 0.0051(4) -0.0026(4) 0.0010(5)
C1 0.025(2) 0.030(2) 0.0186(18) 0.0023(15) 0.0057(15) 0.0035(16)
C2 0.0241(19) 0.028(2) 0.0113(15) 0.0004(14) 0.0003(13) 0.0033(15)
C3 0.0177(17) 0.029(2) 0.0153(16) -0.0036(14) -0.0032(13) 0.0023(14)
C4 0.0189(18) 0.0229(18) 0.0154(16) -0.0008(14) 0.0005(13) 0.0014(15)
C5 0.0232(19) 0.0185(17) 0.0166(16) -0.0031(13) -0.0035(14) 0.0026(14)
C6 0.0209(19) 0.032(2) 0.0166(17) 0.0008(15) -0.0021(14) 0.0014(16)
C7 0.023(2) 0.038(2) 0.039(2) -0.0101(19) -0.0079(18) -0.0023(18)
C8 0.024(2) 0.039(3) 0.044(3) -0.009(2) 0.0039(19) 0.0059(19)
C9 0.0183(17) 0.0193(17) 0.0144(15) -0.0018(13) -0.0001(13) -0.0021(14)
C10 0.0165(16) 0.0230(18) 0.0114(14) -0.0034(13) -0.0020(12) 0.0031(14)
C11 0.0191(18) 0.0245(19) 0.0195(18) -0.0023(15) -0.0020(14) -0.0010(15)
C12 0.0208(19) 0.025(2) 0.0139(17) 0.0037(14) -0.0003(15) -0.0020(16)
C13 0.0172(18) 0.0217(19) 0.0197(19) 0.0011(15) -0.0006(14) 0.0024(15)
C14 0.026(2) 0.0225(19) 0.0181(17) 0.0009(14) -0.0042(15) 0.0039(15)
C15 0.0201(19) 0.0204(18) 0.0254(19) -0.0065(15) -0.0037(15) -0.0004(15)
C16 0.039(2) 0.0210(19) 0.024(2) -0.0013(15) -0.0038(17) 0.0037(18)
C17 0.050(3) 0.022(2) 0.037(2) 0.0012(18) -0.010(2) 0.006(2)
C18 0.039(3) 0.029(2) 0.064(4) 0.003(2) -0.005(2) 0.012(2)
C19 0.039(3) 0.034(3) 0.060(3) -0.010(3) 0.010(3) 0.014(2)
C20 0.035(2) 0.036(2) 0.033(3) -0.0048(19) 0.0038(19) 0.0106(19)
C21 0.052(3) 0.042(3) 0.053(3) 0.018(2) 0.002(3) -0.014(3)
C22 0.041(3) 0.037(3) 0.032(2) 0.0108(19) -0.0027(19) 0.010(2)
C23 0.054(3) 0.051(3) 0.024(2) -0.002(2) -0.014(2) 0.015(2)
C24 0.029(2) 0.024(2) 0.028(2) -0.0065(16) -0.0064(16) 0.0040(17)
C25 0.025(2) 0.023(2) 0.032(2) -0.0029(17) -0.0008(17) 0.0012(16)
C26 0.036(2) 0.030(2) 0.0191(17) 0.0078(18) 0.0021(19) 0.0022(16)
O1 0.0441(19) 0.0320(16) 0.0188(14) 0.0004(12) 0.0047(13) 0.0017(15)
O2 0.0248(14) 0.0217(13) 0.0147(12) 0.0008(10) 0.0003(10) -0.0029(11)
O3 0.0201(14) 0.0393(17) 0.0240(14) 0.0083(12) -0.0009(11) 0.0056(13)
O4 0.0204(14) 0.0415(17) 0.0163(12) -0.0028(12) 0.0002(10) -0.0018(12)
O5 0.0255(14) 0.0248(14) 0.0146(12) -0.0008(10) -0.0005(10) 0.0053(11)
O6 0.0281(15) 0.0430(18) 0.0196(13) -0.0030(12) 0.0056(11) 0.0055(13)
O7 0.055(2) 0.041(2) 0.0319(18) -0.0169(15) -0.0079(16) 0.0087(17)
O8 0.044(2) 0.0303(18) 0.047(2) 0.0079(15) 0.0025(16) -0.0017(15)
O9 0.0240(15) 0.055(2) 0.0280(17) 0.0011(15) 0.0025(13) 0.0083(14)

loop_
_atom_type_symbol
_atom_type_description
_atom_type_scat_dispersion_real
_atom_type_scat_dispersion_imag
_atom_type_scat_source
C C 0.0033 0.0016 'International Tables Vol C Tables 4.2.6.8 and 6.1.1.4'
H H 0.0000 0.0000 'International Tables Vol C Tables 4.2.6.8 and 6.1.1.4'
O O 0.0106 0.0060 'International Tables Vol C Tables 4.2.6.8 and 6.1.1.4'
Si Si 0.0817 0.0704 'International Tables Vol C Tables 4.2.6.8 and 6.1.1.4'
Ru Ru -1.2594 0.8363 'International Tables Vol C Tables 4.2.6.8 and 6.1.1.4'

loop_
_geom_angle_atom_site_label_1
_geom_angle_atom_site_label_2
_geom_angle_atom_site_label_3
_geom_angle
C25 Ru1 C26 92.77(17)
C25 Ru1 C24 95.75(19)
C26 Ru1 C24 95.99(18)
C25 Ru1 C13 128.25(17)
C26 Ru1 C13 93.18(17)
C24 Ru1 C13 134.48(18)
C25 Ru1 C9 96.23(16)
C26 Ru1 C9 118.41(17)
C24 Ru1 C9 142.80(16)
C13 Ru1 C9 38.07(14)
C25 Ru1 C10 97.01(16)
C26 Ru1 C10 155.26(16)
C24 Ru1 C10 105.53(16)
C13 Ru1 C10 63.03(14)
C9 Ru1 C10 38.00(12)
C25 Ru1 C12 159.20(16)
C26 Ru1 C12 101.92(16)
C24 Ru1 C12 97.25(17)
C13 Ru1 C12 37.29(15)
C9 Ru1 C12 63.87(14)
C10 Ru1 C12 63.85(14)
C25 Ru1 C11 129.38(15)
C26 Ru1 C11 137.55(15)
C24 Ru1 C11 85.74(16)
C13 Ru1 C11 58.91(14)
C9 Ru1 C11 59.74(13)
C10 Ru1 C11 35.90(12)
C12 Ru1 C11 36.34(14)
C23 Si1 C21 110.3(3)
C23 Si1 C22 110.5(2)
C21 Si1 C22 110.7(3)
C23 Si1 C12 110.4(2)
C21 Si1 C12 107.4(2)
C22 Si1 C12 107.4(2)
O1 C1 C2 111.5(3)
O2 C2 C3 105.6(3)
O2 C2 C1 110.5(3)
C3 C2 C1 112.3(3)
O3 C3 C2 111.4(3)
O3 C3 C4 103.3(3)
C2 C3 C4 105.5(3)
O4 C4 C3 105.4(3)
O4 C4 C5 112.3(3)
C3 C4 C5 103.9(3)
O2 C5 O5 108.9(3)
O2 C5 C9 115.7(3)
O5 C5 C9 102.5(3)
O2 C5 C4 107.1(3)
O5 C5 C4 107.8(3)
C9 C5 C4 114.4(3)
O3 C6 O4 103.8(3)
O3 C6 C8 109.0(4)
O4 C6 C8 109.1(3)
O3 C6 C7 110.9(4)
O4 C6 C7 110.3(3)
C8 C6 C7 113.2(4)
C13 C9 C10 107.9(3)
C13 C9 C5 108.0(3)
C10 C9 C5 142.7(3)
C13 C9 Ru1 70.9(2)
C10 C9 Ru1 73.8(2)
C5 C9 Ru1 128.1(3)
C9 C10 C11 106.4(3)
C9 C10 C15 127.0(3)
C11 C10 C15 125.8(3)
C9 C10 Ru1 68.2(2)
C11 C10 Ru1 80.8(2)
C15 C10 Ru1 124.1(3)
O6 C11 C10 128.7(4)
O6 C11 C12 124.5(4)
C10 C11 C12 106.6(3)
O6 C11 Ru1 134.8(3)
C10 C11 Ru1 63.25(19)
C12 C11 Ru1 63.4(2)
C13 C12 C11 104.7(3)
C13 C12 Si1 129.1(3)
C11 C12 Si1 124.4(3)
C13 C12 Ru1 68.2(3)
C11 C12 Ru1 80.2(2)
Si1 C12 Ru1 127.8(2)
C12 C13 C9 111.5(3)
C12 C13 C14 140.0(4)
C9 C13 C14 108.0(3)
C12 C13 Ru1 74.5(3)
C9 C13 Ru1 71.0(2)
C14 C13 Ru1 125.5(3)
O5 C14 C13 103.3(3)
C16 C15 C20 118.1(4)
C16 C15 C10 121.5(3)
C20 C15 C10 120.5(4)
C17 C16 C15 120.9(4)
C18 C17 C16 120.5(5)
C19 C18 C17 119.7(4)
C18 C19 C20 120.8(5)
C15 C20 C19 120.0(5)
O7 C24 Ru1 175.0(4)
O8 C25 Ru1 176.7(4)
O9 C26 Ru1 176.4(4)
C5 O2 C2 109.0(3)
C6 O3 C3 106.9(3)
C4 O4 C6 105.9(3)
C14 O5 C5 110.0(3)

loop_
_geom_bond_atom_site_label_1
_geom_bond_atom_site_label_2
_geom_bond_distance
Ru1 C25 1.928(4)
Ru1 C26 1.941(4)
Ru1 C24 1.949(4)
Ru1 C13 2.176(4)
Ru1 C9 2.178(4)
Ru1 C10 2.251(4)
Ru1 C12 2.259(4)
Ru1 C11 2.489(4)
Si1 C23 1.850(5)
Si1 C21 1.858(5)
Si1 C22 1.868(5)
Si1 C12 1.874(4)
C1 O1 1.417(5)
C1 C2 1.521(5)
C2 O2 1.456(4)
C2 C3 1.512(5)
C3 O3 1.428(5)
C3 C4 1.540(5)
C4 O4 1.420(5)
C4 C5 1.540(5)
C5 O2 1.384(5)
C5 O5 1.449(5)
C5 C9 1.522(5)
C6 O3 1.420(5)
C6 O4 1.434(5)
C6 C8 1.504(6)
C6 C7 1.514(6)
C9 C13 1.420(6)
C9 C10 1.444(5)
C10 C11 1.478(5)
C10 C15 1.497(5)
C11 O6 1.236(5)
C11 C12 1.497(6)
C12 C13 1.420(6)
C13 C14 1.521(6)
C14 O5 1.435(4)
C15 C16 1.398(6)
C15 C20 1.399(6)
C16 C17 1.387(6)
C17 C18 1.376(7)
C18 C19 1.370(8)
C19 C20 1.402(6)
C24 O7 1.128(5)
C25 O8 1.129(5)
C26 O9 1.130(5)

loop_
_cod_changelog_entry_id
_cod_changelog_entry_author
_cod_changelog_entry_date
_cod_changelog_entry_text
1 'Vaitkus, Antanas' 2022-05-07T05:39:00+03:00
;
 Replaced the '&#x009D;' sequences with backslash symbols ('\')
 in multiple data values.
;
